data_1546594
loop_
_publ_author_name
'Wang, Ya-Ni'
'Wang, Bao-Cheng'
'Zhang, Mao-Mao'
'Gao, Xiao-Wen'
'Li, Tian-Ren'
'Lu, Liang-Qiu'
'Xiao, Wen-Jing'

_publ_section_title
;
 Hydrogen Bond Direction Enables Palladium-Catalyzed Branch- and
 Enantioselective Allylic Aminations and Beyond.
;
_journal_issue 15
_journal_name_full 'Organic letters'
_journal_page_first 4094
_journal_page_last 4097
_journal_paper_doi 10.1021/acs.orglett.7b01794
_journal_volume 19
_journal_year 2017
_chemical_formula_sum 'C25 H24 N2 O2 S'
_chemical_formula_weight 416.52
_space_group_crystal_system orthorhombic
_space_group_IT_number 19
_space_group_name_Hall 'P 2ac 2ab'
_space_group_name_H-M_alt 'P 21 21 21'
_symmetry_space_group_name_Hall 'P 2ac 2ab'
_symmetry_space_group_name_H-M 'P 21 21 21'
_atom_sites_solution_hydrogens geom
_audit_creation_method SHELXL-2014/7
_cell_angle_alpha 90
_cell_angle_beta 90
_cell_angle_gamma 90
_cell_formula_units_Z 4
_cell_length_a 8.68430(10)
_cell_length_b 14.2721(2)
_cell_length_c 17.1469(3)
_cell_measurement_reflns_used 9975
_cell_measurement_temperature 100(2)
_cell_measurement_theta_max 69.22
_cell_measurement_theta_min 3.10
_cell_volume 2125.24(5)
_computing_cell_refinement 'Bruker SAINT'
_computing_data_collection 'Bruker APEX2'
_computing_data_reduction 'Bruker SAINT'
_computing_molecular_graphics 'Bruker SHELXTL'
_computing_publication_material 'Bruker SHELXTL'
_computing_structure_refinement 'SHELXL-2014/7 (Sheldrick, 2014)'
_computing_structure_solution 'SHELXS-97 (Sheldrick, 2008)'
_diffrn_ambient_temperature 100(2)
_diffrn_measured_fraction_theta_full 0.991
_diffrn_measured_fraction_theta_max 0.991
_diffrn_measurement_device_type 'Bruker APEX-II CCD'
_diffrn_measurement_method '\f and \w scans'
_diffrn_radiation_type CuK\a
_diffrn_radiation_wavelength 1.54178
_diffrn_reflns_av_R_equivalents 0.0325
_diffrn_reflns_av_unetI/netI 0.0426
_diffrn_reflns_Laue_measured_fraction_full 0.991
_diffrn_reflns_Laue_measured_fraction_max 0.991
_diffrn_reflns_limit_h_max 9
_diffrn_reflns_limit_h_min -10
_diffrn_reflns_limit_k_max 16
_diffrn_reflns_limit_k_min -14
_diffrn_reflns_limit_l_max 20
_diffrn_reflns_limit_l_min -20
_diffrn_reflns_number 10645
_diffrn_reflns_point_group_measured_fraction_full 0.969
_diffrn_reflns_point_group_measured_fraction_max 0.969
_diffrn_reflns_theta_full 64.990
_diffrn_reflns_theta_max 64.990
_diffrn_reflns_theta_min 4.030
_exptl_absorpt_coefficient_mu 1.541
_exptl_absorpt_correction_type none
_exptl_crystal_colour colorless
_exptl_crystal_density_diffrn 1.302
_exptl_crystal_description block
_exptl_crystal_F_000 880
_exptl_crystal_size_max 0.120
_exptl_crystal_size_mid 0.100
_exptl_crystal_size_min 0.100
_refine_diff_density_max 0.168
_refine_diff_density_min -0.416
_refine_diff_density_rms 0.058
_refine_ls_abs_structure_details
; 
 Flack x determined using 1428 quotients [(I+)-(I-)]/[(I+)+(I-)] 
 (Parsons, Flack and Wagner, Acta Cryst. B69 (2013) 249-259). 
;
_refine_ls_abs_structure_Flack 0.057(5)
_refine_ls_extinction_method none
_refine_ls_goodness_of_fit_ref 1.084
_refine_ls_hydrogen_treatment constr
_refine_ls_matrix_type full
_refine_ls_number_parameters 272
_refine_ls_number_reflns 3514
_refine_ls_number_restraints 0
_refine_ls_restrained_S_all 1.084
_refine_ls_R_factor_all 0.0309
_refine_ls_R_factor_gt 0.0308
_refine_ls_shift/su_max 0.001
_refine_ls_shift/su_mean 0.000
_refine_ls_structure_factor_coef Fsqd
_refine_ls_weighting_details 'w=1/[\s^2^(Fo^2^)+(0.0439P)^2^+0.3253P] where P=(Fo^2^+2Fc^2^)/3'
_refine_ls_weighting_scheme calc
_refine_ls_wR_factor_gt 0.0781
_refine_ls_wR_factor_ref 0.0782
_reflns_Friedel_coverage 0.701
_reflns_Friedel_fraction_full 0.939
_reflns_Friedel_fraction_max 0.939
_reflns_number_gt 3494
_reflns_number_total 3514
_reflns_threshold_expression 'I > 2\s(I)'
_cod_data_source_file ol7b01794_si_003.cif
_cod_data_source_block cu_170331g_0m
_cod_depositor_comments 'Adding full bibliography for 1546594.cif.'
_cod_database_code 1546594
_shelx_shelxl_version_number 2014/7
_shelx_space_group_comment
; 
The symmetry employed for this shelxl refinement is uniquely defined 
by the following loop, which should always be used as a source of 
symmetry information in preference to the above space-group names. 
They are only intended as comments. 
;
_shelx_estimated_absorpt_t_min 0.837
_shelx_estimated_absorpt_t_max 0.861

loop_
_space_group_symop_operation_xyz
'x, y, z'
'-x+1/2, -y, z+1/2'
'-x, y+1/2, -z+1/2'
'x+1/2, -y+1/2, -z'

loop_
_atom_site_label
_atom_site_type_symbol
_atom_site_fract_x
_atom_site_fract_y
_atom_site_fract_z
_atom_site_U_iso_or_equiv
_atom_site_adp_type
_atom_site_occupancy
_atom_site_site_symmetry_order
_atom_site_calc_flag
_atom_site_refinement_flags_posn
_atom_site_refinement_flags_adp
C1 C 0.5473(3) 0.08343(18) 0.77494(17) 0.0341(6) Uani 1 1 d . .
H1A H 0.4534 0.0795 0.7434 0.051 Uiso 1 1 calc R U
H1B H 0.5320 0.1285 0.8174 0.051 Uiso 1 1 calc R U
H1C H 0.5708 0.0216 0.7969 0.051 Uiso 1 1 calc R U
C2 C 0.6789(3) 0.11510(14) 0.72453(14) 0.0235(5) Uani 1 1 d . .
C3 C 0.6552(3) 0.13806(15) 0.64648(14) 0.0241(5) Uani 1 1 d . .
H3 H 0.5546 0.1341 0.6250 0.029 Uiso 1 1 calc R U
C4 C 0.7762(3) 0.16653(15) 0.60006(13) 0.0212(4) Uani 1 1 d . .
H4 H 0.7590 0.1829 0.5471 0.025 Uiso 1 1 calc R U
C5 C 0.9229(3) 0.17097(14) 0.63136(12) 0.0174(4) Uani 1 1 d . .
C6 C 0.9502(2) 0.14885(14) 0.70929(12) 0.0189(4) Uani 1 1 d . .
H6 H 1.0510 0.1528 0.7305 0.023 Uiso 1 1 calc R U
C7 C 0.8273(3) 0.12098(14) 0.75506(13) 0.0218(5) Uani 1 1 d . .
H7 H 0.8444 0.1056 0.8083 0.026 Uiso 1 1 calc R U
C8 C 1.1804(3) 0.33712(14) 0.67344(12) 0.0193(4) Uani 1 1 d . .
C9 C 1.3339(2) 0.31143(15) 0.68349(14) 0.0226(5) Uani 1 1 d . .
H9 H 1.3905 0.2853 0.6413 0.027 Uiso 1 1 calc R U
C10 C 1.4033(3) 0.32423(16) 0.75545(14) 0.0265(5) Uani 1 1 d . .
H10 H 1.5068 0.3048 0.7633 0.032 Uiso 1 1 calc R U
C11 C 1.3220(3) 0.36541(17) 0.81618(14) 0.0272(5) Uani 1 1 d . .
H11 H 1.3699 0.3746 0.8654 0.033 Uiso 1 1 calc R U
C12 C 1.1707(3) 0.39307(15) 0.80480(13) 0.0232(5) Uani 1 1 d . .
H12 H 1.1162 0.4220 0.8464 0.028 Uiso 1 1 calc R U
C13 C 1.0967(2) 0.37942(14) 0.73364(13) 0.0196(4) Uani 1 1 d . .
C14 C 0.9331(2) 0.41507(15) 0.72272(13) 0.0203(4) Uani 1 1 d . .
H14 H 0.9345 0.4851 0.7251 0.024 Uiso 1 1 calc R U
C15 C 0.9817(2) 0.38905(14) 0.58297(13) 0.0204(4) Uani 1 1 d . .
H15 H 0.9282 0.3669 0.5347 0.025 Uiso 1 1 calc R U
C16 C 0.8288(3) 0.37915(16) 0.78641(14) 0.0238(5) Uani 1 1 d . .
H16 H 0.8061 0.3140 0.7871 0.029 Uiso 1 1 calc R U
C17 C 0.7672(3) 0.43172(18) 0.84103(14) 0.0300(5) Uani 1 1 d . .
H17A H 0.7874 0.4971 0.8421 0.036 Uiso 1 1 calc R U
H17B H 0.7024 0.4043 0.8794 0.036 Uiso 1 1 calc R U
C18 C 0.7363(3) 0.44179(16) 0.62274(14) 0.0262(5) Uani 1 1 d . .
H18A H 0.6577 0.4389 0.6645 0.031 Uiso 1 1 calc R U
H18B H 0.6911 0.4136 0.5752 0.031 Uiso 1 1 calc R U
C19 C 0.7748(3) 0.54581(17) 0.60602(16) 0.0307(5) Uani 1 1 d . .
H19A H 0.7003 0.5703 0.5674 0.037 Uiso 1 1 calc R U
H19B H 0.7615 0.5822 0.6547 0.037 Uiso 1 1 calc R U
C20 C 0.9361(3) 0.56164(15) 0.57554(13) 0.0253(5) Uani 1 1 d . .
C21 C 0.9850(3) 0.65286(16) 0.55949(14) 0.0308(5) Uani 1 1 d . .
H21 H 0.9149 0.7034 0.5656 0.037 Uiso 1 1 calc R U
C22 C 1.1343(3) 0.67076(17) 0.53481(15) 0.0341(6) Uani 1 1 d . .
H22 H 1.1655 0.7331 0.5234 0.041 Uiso 1 1 calc R U
C23 C 1.2374(3) 0.59774(18) 0.52682(14) 0.0313(6) Uani 1 1 d . .
H23 H 1.3400 0.6099 0.5105 0.038 Uiso 1 1 calc R U
C24 C 1.1909(3) 0.50627(16) 0.54272(13) 0.0248(5) Uani 1 1 d . .
H24 H 1.2620 0.4561 0.5371 0.030 Uiso 1 1 calc R U
C25 C 1.0412(3) 0.48808(15) 0.56669(12) 0.0223(5) Uani 1 1 d . .
N1 N 1.1092(2) 0.32340(12) 0.59848(10) 0.0187(4) Uani 1 1 d . .
N2 N 0.8697(2) 0.38628(12) 0.64642(11) 0.0205(4) Uani 1 1 d . .
O1 O 1.0206(2) 0.21612(11) 0.49384(9) 0.0251(4) Uani 1 1 d . .
O2 O 1.21068(18) 0.16055(10) 0.59025(9) 0.0252(4) Uani 1 1 d . .
S1 S 1.07432(6) 0.21222(3) 0.57258(3) 0.01860(15) Uani 1 1 d . .

loop_
_atom_site_aniso_label
_atom_site_aniso_U_11
_atom_site_aniso_U_22
_atom_site_aniso_U_33
_atom_site_aniso_U_23
_atom_site_aniso_U_13
_atom_site_aniso_U_12
C1 0.0297(13) 0.0265(11) 0.0459(14) 0.0053(11) 0.0115(11) -0.0021(11)
C2 0.0238(11) 0.0121(9) 0.0345(12) 0.0009(8) 0.0060(9) -0.0009(9)
C3 0.0184(10) 0.0187(10) 0.0351(12) -0.0009(9) -0.0015(9) 0.0002(9)
C4 0.0259(11) 0.0147(9) 0.0230(10) 0.0004(8) -0.0035(9) 0.0021(9)
C5 0.0200(10) 0.0107(8) 0.0216(10) -0.0019(8) 0.0023(8) -0.0009(9)
C6 0.0194(10) 0.0130(10) 0.0242(11) -0.0014(8) -0.0015(8) 0.0014(8)
C7 0.0296(12) 0.0133(8) 0.0224(11) 0.0022(8) 0.0026(9) 0.0033(9)
C8 0.0229(10) 0.0121(9) 0.0228(10) 0.0001(8) 0.0023(8) -0.0035(9)
C9 0.0200(10) 0.0190(10) 0.0289(11) 0.0001(9) 0.0038(9) -0.0010(9)
C10 0.0231(11) 0.0227(10) 0.0338(12) 0.0024(9) -0.0024(10) 0.0006(10)
C11 0.0270(11) 0.0279(11) 0.0267(12) 0.0024(10) -0.0043(9) -0.0039(11)
C12 0.0275(11) 0.0194(10) 0.0225(11) -0.0011(9) 0.0033(9) -0.0032(9)
C13 0.0216(10) 0.0130(8) 0.0242(10) 0.0008(8) 0.0033(9) -0.0035(9)
C14 0.0224(10) 0.0142(9) 0.0242(10) -0.0032(8) 0.0032(9) -0.0014(9)
C15 0.0217(10) 0.0151(10) 0.0245(11) -0.0031(8) -0.0014(9) 0.0017(9)
C16 0.0214(10) 0.0190(10) 0.0308(12) -0.0016(9) 0.0028(9) -0.0022(9)
C17 0.0285(12) 0.0288(11) 0.0326(12) -0.0050(10) 0.0089(10) -0.0045(10)
C18 0.0205(11) 0.0230(11) 0.0352(13) -0.0071(9) -0.0029(9) 0.0017(10)
C19 0.0301(13) 0.0216(11) 0.0404(13) -0.0014(10) -0.0060(10) 0.0076(11)
C20 0.0334(12) 0.0201(10) 0.0223(10) -0.0006(9) -0.0055(10) 0.0029(10)
C21 0.0451(14) 0.0187(11) 0.0286(12) 0.0027(9) -0.0045(11) 0.0054(11)
C22 0.0550(16) 0.0185(11) 0.0289(12) 0.0041(9) 0.0019(12) -0.0046(12)
C23 0.0411(14) 0.0287(12) 0.0240(11) 0.0029(9) 0.0071(10) -0.0077(12)
C24 0.0337(12) 0.0211(10) 0.0196(10) -0.0018(9) 0.0040(9) -0.0007(10)
C25 0.0314(12) 0.0186(10) 0.0167(10) -0.0012(8) -0.0034(9) 0.0007(9)
N1 0.0205(9) 0.0133(8) 0.0222(9) -0.0024(7) 0.0010(7) 0.0005(8)
N2 0.0189(9) 0.0162(8) 0.0263(9) -0.0051(7) 0.0005(8) -0.0003(7)
O1 0.0358(9) 0.0191(7) 0.0205(7) -0.0036(6) 0.0067(6) -0.0035(7)
O2 0.0223(8) 0.0174(7) 0.0360(9) -0.0029(6) 0.0065(6) 0.0011(6)
S1 0.0219(3) 0.0132(2) 0.0207(3) -0.00296(18) 0.0042(2) -0.0005(2)

loop_
_atom_type_symbol
_atom_type_description
_atom_type_scat_dispersion_real
_atom_type_scat_dispersion_imag
_atom_type_scat_source
C C 0.0181 0.0091 'International Tables Vol C Tables 4.2.6.8 and 6.1.1.4'
H H 0.0000 0.0000 'International Tables Vol C Tables 4.2.6.8 and 6.1.1.4'
N N 0.0311 0.0180 'International Tables Vol C Tables 4.2.6.8 and 6.1.1.4'
O O 0.0492 0.0322 'International Tables Vol C Tables 4.2.6.8 and 6.1.1.4'
S S 0.3331 0.5567 'International Tables Vol C Tables 4.2.6.8 and 6.1.1.4'

loop_
_geom_angle_atom_site_label_1
_geom_angle_atom_site_label_2
_geom_angle_atom_site_label_3
_geom_angle
C2 C1 H1A 109.5
C2 C1 H1B 109.5
H1A C1 H1B 109.5
C2 C1 H1C 109.5
H1A C1 H1C 109.5
H1B C1 H1C 109.5
C3 C2 C7 118.9(2)
C3 C2 C1 120.7(2)
C7 C2 C1 120.4(2)
C4 C3 C2 120.7(2)
C4 C3 H3 119.6
C2 C3 H3 119.6
C3 C4 C5 119.4(2)
C3 C4 H4 120.3
C5 C4 H4 120.3
C4 C5 C6 121.2(2)
C4 C5 S1 118.78(16)
C6 C5 S1 119.90(17)
C7 C6 C5 118.6(2)
C7 C6 H6 120.7
C5 C6 H6 120.7
C6 C7 C2 121.2(2)
C6 C7 H7 119.4
C2 C7 H7 119.4
C9 C8 C13 121.3(2)
C9 C8 N1 119.06(19)
C13 C8 N1 119.60(19)
C10 C9 C8 119.5(2)
C10 C9 H9 120.3
C8 C9 H9 120.3
C9 C10 C11 120.1(2)
C9 C10 H10 119.9
C11 C10 H10 119.9
C12 C11 C10 119.8(2)
C12 C11 H11 120.1
C10 C11 H11 120.1
C11 C12 C13 121.4(2)
C11 C12 H12 119.3
C13 C12 H12 119.3
C12 C13 C8 117.9(2)
C12 C13 C14 119.5(2)
C8 C13 C14 122.6(2)
N2 C14 C16 108.83(18)
N2 C14 C13 111.35(18)
C16 C14 C13 110.99(18)
N2 C14 H14 108.5
C16 C14 H14 108.5
C13 C14 H14 108.5
N2 C15 N1 110.40(17)
N2 C15 C25 112.70(17)
N1 C15 C25 111.48(17)
N2 C15 H15 107.3
N1 C15 H15 107.3
C25 C15 H15 107.3
C17 C16 C14 124.5(2)
C17 C16 H16 117.7
C14 C16 H16 117.7
C16 C17 H17A 120.0
C16 C17 H17B 120.0
H17A C17 H17B 120.0
N2 C18 C19 113.60(19)
N2 C18 H18A 108.8
C19 C18 H18A 108.8
N2 C18 H18B 108.8
C19 C18 H18B 108.8
H18A C18 H18B 107.7
C20 C19 C18 114.03(19)
C20 C19 H19A 108.7
C18 C19 H19A 108.7
C20 C19 H19B 108.7
C18 C19 H19B 108.7
H19A C19 H19B 107.6
C21 C20 C25 118.7(2)
C21 C20 C19 119.3(2)
C25 C20 C19 122.0(2)
C22 C21 C20 121.0(2)
C22 C21 H21 119.5
C20 C21 H21 119.5
C23 C22 C21 119.8(2)
C23 C22 H22 120.1
C21 C22 H22 120.1
C22 C23 C24 120.0(2)
C22 C23 H23 120.0
C24 C23 H23 120.0
C25 C24 C23 120.3(2)
C25 C24 H24 119.9
C23 C24 H24 119.9
C24 C25 C20 120.2(2)
C24 C25 C15 122.9(2)
C20 C25 C15 116.92(19)
C8 N1 C15 113.40(16)
C8 N1 S1 116.30(13)
C15 N1 S1 114.73(14)
C15 N2 C18 107.85(18)
C15 N2 C14 113.82(17)
C18 N2 C14 112.99(17)
O2 S1 O1 119.42(10)
O2 S1 N1 106.44(9)
O1 S1 N1 105.81(9)
O2 S1 C5 109.00(10)
O1 S1 C5 108.10(10)
N1 S1 C5 107.48(9)

loop_
_geom_bond_atom_site_label_1
_geom_bond_atom_site_label_2
_geom_bond_distance
C1 C2 1.502(3)
C1 H1A 0.9800
C1 H1B 0.9800
C1 H1C 0.9800
C2 C3 1.393(3)
C2 C7 1.394(3)
C3 C4 1.379(3)
C3 H3 0.9500
C4 C5 1.384(3)
C4 H4 0.9500
C5 C6 1.394(3)
C5 S1 1.758(2)
C6 C7 1.383(3)
C6 H6 0.9500
C7 H7 0.9500
C8 C9 1.393(3)
C8 C13 1.399(3)
C8 N1 1.440(3)
C9 C10 1.386(3)
C9 H9 0.9500
C10 C11 1.389(4)
C10 H10 0.9500
C11 C12 1.386(3)
C11 H11 0.9500
C12 C13 1.393(3)
C12 H12 0.9500
C13 C14 1.521(3)
C14 N2 1.478(3)
C14 C16 1.509(3)
C14 H14 1.0000
C15 N2 1.460(3)
C15 N1 1.474(3)
C15 C25 1.531(3)
C15 H15 1.0000
C16 C17 1.314(3)
C16 H16 0.9500
C17 H17A 0.9500
C17 H17B 0.9500
C18 N2 1.461(3)
C18 C19 1.549(3)
C18 H18A 0.9900
C18 H18B 0.9900
C19 C20 1.512(4)
C19 H19A 0.9900
C19 H19B 0.9900
C20 C21 1.397(3)
C20 C25 1.399(3)
C21 C22 1.388(4)
C21 H21 0.9500
C22 C23 1.381(4)
C22 H22 0.9500
C23 C24 1.393(3)
C23 H23 0.9500
C24 C25 1.388(3)
C24 H24 0.9500
N1 S1 1.6754(17)
O1 S1 1.4295(17)
O2 S1 1.4276(16)

loop_
_geom_hbond_atom_site_label_D
_geom_hbond_atom_site_label_H
_geom_hbond_atom_site_label_A
_geom_hbond_distance_DH
_geom_hbond_distance_HA
_geom_hbond_distance_DA
_geom_hbond_angle_DHA
_geom_hbond_site_symmetry_A
C18 H18B O1 0.99 2.65 3.547(3) 150.9 4_456
C15 H15 O1 1.00 2.40 2.923(3) 111.6 .
C9 H9 O1 0.95 2.58 3.468(3) 156.0 4_556
C4 H4 S1 0.95 3.00 3.851(2) 149.3 4_456
C4 H4 O1 0.95 2.62 3.213(3) 121.1 4_456
C18 H18B O1 0.99 2.65 3.547(3) 150.9 4_456
C15 H15 O1 1.00 2.40 2.923(3) 111.6 .
C9 H9 O1 0.95 2.58 3.468(3) 156.0 4_556
C4 H4 S1 0.95 3.00 3.851(2) 149.3 4_456
C4 H4 O1 0.95 2.62 3.213(3) 121.1 4_456
C4 H4 O1 0.95 2.62 3.213(3) 121.1 4_456
C4 H4 S1 0.95 3.00 3.851(2) 149.3 4_456
C9 H9 O1 0.95 2.58 3.468(3) 156.0 4_556
C15 H15 O1 1.00 2.40 2.923(3) 111.6 .
C18 H18B O1 0.99 2.65 3.547(3) 150.9 4_456

loop_
_geom_torsion_atom_site_label_1
_geom_torsion_atom_site_label_2
_geom_torsion_atom_site_label_3
_geom_torsion_atom_site_label_4
_geom_torsion
C7 C2 C3 C4 -0.3(3)
C1 C2 C3 C4 -179.6(2)
C2 C3 C4 C5 0.9(3)
C3 C4 C5 C6 -1.2(3)
C3 C4 C5 S1 -177.28(16)
C4 C5 C6 C7 0.8(3)
S1 C5 C6 C7 176.86(15)
C5 C6 C7 C2 -0.1(3)
C3 C2 C7 C6 -0.1(3)
C1 C2 C7 C6 179.2(2)
C13 C8 C9 C10 2.8(3)
N1 C8 C9 C10 -179.90(19)
C8 C9 C10 C11 -2.3(3)
C9 C10 C11 C12 0.5(3)
C10 C11 C12 C13 0.8(3)
C11 C12 C13 C8 -0.3(3)
C11 C12 C13 C14 -177.1(2)
C9 C8 C13 C12 -1.5(3)
N1 C8 C13 C12 -178.79(18)
C9 C8 C13 C14 175.19(18)
N1 C8 C13 C14 -2.1(3)
C12 C13 C14 N2 -174.68(18)
C8 C13 C14 N2 8.7(3)
C12 C13 C14 C16 -53.3(2)
C8 C13 C14 C16 130.1(2)
N2 C14 C16 C17 -125.7(3)
C13 C14 C16 C17 111.4(3)
N2 C18 C19 C20 30.6(3)
C18 C19 C20 C21 -179.0(2)
C18 C19 C20 C25 -2.4(3)
C25 C20 C21 C22 0.4(4)
C19 C20 C21 C22 177.1(2)
C20 C21 C22 C23 -0.8(4)
C21 C22 C23 C24 0.7(4)
C22 C23 C24 C25 -0.1(4)
C23 C24 C25 C20 -0.4(3)
C23 C24 C25 C15 178.3(2)
C21 C20 C25 C24 0.3(3)
C19 C20 C25 C24 -176.3(2)
C21 C20 C25 C15 -178.5(2)
C19 C20 C25 C15 4.8(3)
N2 C15 C25 C24 145.7(2)
N1 C15 C25 C24 20.9(3)
N2 C15 C25 C20 -35.5(3)
N1 C15 C25 C20 -160.28(19)
C9 C8 N1 C15 -153.03(18)
C13 C8 N1 C15 24.3(3)
C9 C8 N1 S1 70.7(2)
C13 C8 N1 S1 -111.95(18)
N2 C15 N1 C8 -53.3(2)
C25 C15 N1 C8 72.7(2)
N2 C15 N1 S1 83.63(18)
C25 C15 N1 S1 -150.29(15)
N1 C15 N2 C18 -171.86(17)
C25 C15 N2 C18 62.7(2)
N1 C15 N2 C14 61.9(2)
C25 C15 N2 C14 -63.5(2)
C19 C18 N2 C15 -60.4(2)
C19 C18 N2 C14 66.3(2)
C16 C14 N2 C15 -160.94(17)
C13 C14 N2 C15 -38.3(2)
C16 C14 N2 C18 75.6(2)
C13 C14 N2 C18 -161.74(18)
C8 N1 S1 O2 -45.65(17)
C15 N1 S1 O2 178.67(15)
C8 N1 S1 O1 -173.66(15)
C15 N1 S1 O1 50.66(17)
C8 N1 S1 C5 71.03(17)
C15 N1 S1 C5 -64.66(16)
C4 C5 S1 O2 -143.42(16)
C6 C5 S1 O2 40.42(19)
C4 C5 S1 O1 -12.2(2)
C6 C5 S1 O1 171.64(16)
C4 C5 S1 N1 101.60(17)
C6 C5 S1 N1 -74.56(19)
